data_7044926
loop_
_publ_author_name
'Bergmann, Larissa'
'Braun, Carolin'
'Nieger, Martin'
'Br\"ase, Stefan'

_publ_section_title
;
 The coordination- and photochemistry of copper(i) complexes: variation of
 N^N ligands from imidazole to tetrazole.
;
_journal_issue 2
_journal_name_full 'Dalton transactions (Cambridge, England : 2003)'
_journal_page_first 608
_journal_page_last 621
_journal_paper_doi 10.1039/c7dt03682e
_journal_volume 47
_journal_year 2018
_chemical_formula_moiety 'C48 H39 Cu N3 P2, B F4'
_chemical_formula_sum 'C48 H39 B Cu F4 N3 P2'
_chemical_formula_weight 870.11
_space_group_crystal_system triclinic
_space_group_IT_number 2
_space_group_name_Hall '-P 1'
_space_group_name_H-M_alt 'P -1'
_symmetry_space_group_name_Hall '-P 1'
_symmetry_space_group_name_H-M 'P -1'
_atom_sites_solution_hydrogens difmap
_atom_sites_solution_primary heavy
_atom_sites_solution_secondary difmap
_audit_creation_method SHELXL-2013
_audit_update_record
;
2015-02-03 deposited with the CCDC.
2017-12-01 downloaded from the CCDC.
;
_cell_angle_alpha 83.52(1)
_cell_angle_beta 76.41(1)
_cell_angle_gamma 66.60(1)
_cell_formula_units_Z 2
_cell_length_a 11.278(1)
_cell_length_b 12.684(1)
_cell_length_c 16.171(1)
_cell_measurement_reflns_used 167
_cell_measurement_temperature 123(2)
_cell_measurement_theta_max 25.0
_cell_measurement_theta_min 2.5
_cell_volume 2063.1(3)
_computing_cell_refinement EVALCCD
_computing_data_collection Collect
_computing_data_reduction EVALCCD
_computing_molecular_graphics Shelxtl-plus
_computing_publication_material publCIF
_computing_structure_refinement 'SHELXL-2013 (Sheldrick, 2013)'
_computing_structure_solution SHELXS-97
_diffrn_ambient_temperature 123(2)
_diffrn_measured_fraction_theta_full 0.997
_diffrn_measured_fraction_theta_max 0.995
_diffrn_measurement_device_type 'Bruker-Nonius KappaCCD'
_diffrn_measurement_method 'rotation in \f and \w, n\%'
_diffrn_radiation_type MoK\a
_diffrn_radiation_wavelength 0.71073
_diffrn_reflns_av_R_equivalents 0.0207
_diffrn_reflns_av_unetI/netI 0.0278
_diffrn_reflns_Laue_measured_fraction_full 0.997
_diffrn_reflns_Laue_measured_fraction_max 0.995
_diffrn_reflns_limit_h_max 14
_diffrn_reflns_limit_h_min -14
_diffrn_reflns_limit_k_max 16
_diffrn_reflns_limit_k_min -15
_diffrn_reflns_limit_l_max 20
_diffrn_reflns_limit_l_min -20
_diffrn_reflns_number 26082
_diffrn_reflns_point_group_measured_fraction_full 0.997
_diffrn_reflns_point_group_measured_fraction_max 0.995
_diffrn_reflns_theta_full 25.242
_diffrn_reflns_theta_max 27.498
_diffrn_reflns_theta_min 2.592
_diffrn_source 'fine-focus sealed tube'
_exptl_absorpt_coefficient_mu 0.664
_exptl_absorpt_correction_T_max 0.7898
_exptl_absorpt_correction_T_min 0.7201
_exptl_absorpt_correction_type multi-scan
_exptl_absorpt_process_details 'SADABS (Sheldrick, 2008)'
_exptl_crystal_colour yellow
_exptl_crystal_density_diffrn 1.401
_exptl_crystal_description blocks
_exptl_crystal_F_000 896
_exptl_crystal_size_max 0.500
_exptl_crystal_size_mid 0.450
_exptl_crystal_size_min 0.400
_refine_diff_density_max 0.828
_refine_diff_density_min -0.551
_refine_diff_density_rms 0.056
_refine_ls_extinction_method none
_refine_ls_goodness_of_fit_ref 1.025
_refine_ls_hydrogen_treatment mixed
_refine_ls_matrix_type full
_refine_ls_number_parameters 535
_refine_ls_number_reflns 9426
_refine_ls_number_restraints 1
_refine_ls_restrained_S_all 1.024
_refine_ls_R_factor_all 0.0454
_refine_ls_R_factor_gt 0.0330
_refine_ls_shift/su_max 0.001
_refine_ls_shift/su_mean 0.000
_refine_ls_structure_factor_coef Fsqd
_refine_ls_weighting_details
;
 w=1/[\s^2^(Fo^2^)+(0.0357P)^2^+1.5498P]
 where P=(Fo^2^+2Fc^2^)/3
;
_refine_ls_weighting_scheme calc
_refine_ls_wR_factor_gt 0.0777
_refine_ls_wR_factor_ref 0.0839
_reflns_Friedel_coverage 0.000
_reflns_number_gt 7867
_reflns_number_total 9426
_reflns_threshold_expression 'I > 2\s(I)'
_cod_data_source_file c7dt03682e2.cif
_cod_data_source_block sb720_hy_compound_1
_cod_depositor_comments 'Adding full bibliography for 7044915--7044926.cif.'
_cod_database_code 7044926
_shelx_space_group_comment
;
The symmetry employed for this shelxl refinement is uniquely defined
by the following loop, which should always be used as a source of
symmetry information in preference to the above space-group names.
They are only intended as comments.
;
_shelx_estimated_absorpt_t_min 0.733
_shelx_estimated_absorpt_t_max 0.777
_shelxl_version_number 2013-2

loop_
_space_group_symop_operation_xyz
'x, y, z'
'-x, -y, -z'

loop_
_atom_site_label
_atom_site_type_symbol
_atom_site_fract_x
_atom_site_fract_y
_atom_site_fract_z
_atom_site_U_iso_or_equiv
_atom_site_adp_type
_atom_site_occupancy
_atom_site_site_symmetry_order
_atom_site_calc_flag
_atom_site_refinement_flags_posn
_atom_site_refinement_flags_adp
Cu1 Cu 0.19799(2) 0.71685(2) 0.28334(2) 0.01607(6) Uani 1 1 d . .
P1 P 0.09988(4) 0.82592(4) 0.17975(3) 0.01538(9) Uani 1 1 d . .
P2 P 0.39587(4) 0.56813(4) 0.26657(3) 0.01599(9) Uani 1 1 d . .
N1 N 0.17283(14) 0.81595(12) 0.38630(9) 0.0181(3) Uani 1 1 d . .
C2 C 0.22434(17) 0.88243(14) 0.41725(11) 0.0190(3) Uani 1 1 d . .
C3 C 0.32089(19) 0.92512(16) 0.37708(12) 0.0240(4) Uani 1 1 d . .
H3 H 0.3631 0.9103 0.3190 0.029 Uiso 1 1 calc R U
C4 C 0.3525(2) 0.98977(16) 0.42530(13) 0.0273(4) Uani 1 1 d . .
H4 H 0.4174 1.0202 0.3996 0.033 Uiso 1 1 calc R U
C5 C 0.2910(2) 1.01163(16) 0.51150(13) 0.0276(4) Uani 1 1 d . .
H5 H 0.3152 1.0567 0.5423 0.033 Uiso 1 1 calc R U
C6 C 0.19687(19) 0.96941(16) 0.55230(12) 0.0247(4) Uani 1 1 d . .
H6 H 0.1557 0.9838 0.6106 0.030 Uiso 1 1 calc R U
C7 C 0.16502(17) 0.90440(14) 0.50355(11) 0.0196(3) Uani 1 1 d . .
N8 N 0.07754(15) 0.85009(13) 0.52338(9) 0.0201(3) Uani 1 1 d D .
H8 H 0.0303(19) 0.8415(18) 0.5723(11) 0.024 Uiso 1 1 d D U
C9 C 0.08628(16) 0.79841(14) 0.45210(11) 0.0175(3) Uani 1 1 d . .
C10 C 0.01562(17) 0.72548(15) 0.44563(11) 0.0184(3) Uani 1 1 d . .
C11 C -0.08380(17) 0.71213(16) 0.50987(11) 0.0227(4) Uani 1 1 d . .
H11 H -0.1116 0.7521 0.5616 0.027 Uiso 1 1 calc R U
C12 C -0.14139(19) 0.63899(17) 0.49650(12) 0.0271(4) Uani 1 1 d . .
H12 H -0.2100 0.6283 0.5390 0.033 Uiso 1 1 calc R U
C13 C -0.09788(19) 0.58173(17) 0.42059(13) 0.0262(4) Uani 1 1 d . .
H13 H -0.1354 0.5305 0.4105 0.031 Uiso 1 1 calc R U
C14 C 0.00094(18) 0.60013(15) 0.35977(12) 0.0217(4) Uani 1 1 d . .
H14 H 0.0301 0.5609 0.3076 0.026 Uiso 1 1 calc R U
N15 N 0.05758(14) 0.67087(12) 0.37102(9) 0.0180(3) Uani 1 1 d . .
C16 C 0.08393(16) 0.75094(14) 0.09593(10) 0.0168(3) Uani 1 1 d . .
C17 C 0.14295(18) 0.63153(15) 0.09456(12) 0.0234(4) Uani 1 1 d . .
H17 H 0.1921 0.5906 0.1364 0.028 Uiso 1 1 calc R U
C18 C 0.1303(2) 0.57190(17) 0.03224(14) 0.0305(4) Uani 1 1 d . .
H18 H 0.1711 0.4904 0.0315 0.037 Uiso 1 1 calc R U
C19 C 0.0587(2) 0.63069(17) -0.02861(12) 0.0277(4) Uani 1 1 d . .
H19 H 0.0507 0.5898 -0.0713 0.033 Uiso 1 1 calc R U
C20 C -0.0015(2) 0.74944(17) -0.02721(12) 0.0261(4) Uani 1 1 d . .
H20 H -0.0510 0.7898 -0.0690 0.031 Uiso 1 1 calc R U
C21 C 0.01021(18) 0.80960(16) 0.03460(11) 0.0222(4) Uani 1 1 d . .
H21 H -0.0320 0.8910 0.0354 0.027 Uiso 1 1 calc R U
C22 C -0.07186(17) 0.92849(15) 0.21019(11) 0.0188(3) Uani 1 1 d . .
C23 C -0.16597(18) 0.88331(16) 0.24912(12) 0.0238(4) Uani 1 1 d . .
H23 H -0.1387 0.8038 0.2638 0.029 Uiso 1 1 calc R U
C24 C -0.29939(19) 0.95355(18) 0.26664(13) 0.0303(4) Uani 1 1 d . .
H24 H -0.3631 0.9218 0.2923 0.036 Uiso 1 1 calc R U
C25 C -0.3395(2) 1.06998(19) 0.24669(14) 0.0341(5) Uani 1 1 d . .
H25 H -0.4308 1.1181 0.2584 0.041 Uiso 1 1 calc R U
C26 C -0.2469(2) 1.11588(18) 0.20989(14) 0.0349(5) Uani 1 1 d . .
H26 H -0.2745 1.1959 0.1970 0.042 Uiso 1 1 calc R U
C27 C -0.11303(19) 1.04585(16) 0.19140(12) 0.0273(4) Uani 1 1 d . .
H27 H -0.0498 1.0782 0.1659 0.033 Uiso 1 1 calc R U
C28 C 0.18770(16) 0.91625(14) 0.12607(11) 0.0174(3) Uani 1 1 d . .
C29 C 0.23978(17) 0.91585(15) 0.03893(11) 0.0216(4) Uani 1 1 d . .
H29 H 0.2258 0.8697 0.0028 0.026 Uiso 1 1 calc R U
C30 C 0.31239(19) 0.98307(17) 0.00484(13) 0.0285(4) Uani 1 1 d . .
H30 H 0.3479 0.9827 -0.0546 0.034 Uiso 1 1 calc R U
C31 C 0.3330(2) 1.05024(17) 0.05699(14) 0.0304(4) Uani 1 1 d . .
H31 H 0.3828 1.0958 0.0333 0.037 Uiso 1 1 calc R U
C32 C 0.2814(2) 1.05151(16) 0.14388(13) 0.0274(4) Uani 1 1 d . .
H32 H 0.2954 1.0980 0.1797 0.033 Uiso 1 1 calc R U
C33 C 0.20940(18) 0.98476(15) 0.17797(12) 0.0219(4) Uani 1 1 d . .
H33 H 0.1742 0.9855 0.2375 0.026 Uiso 1 1 calc R U
C34 C 0.42835(17) 0.46099(14) 0.18887(11) 0.0181(3) Uani 1 1 d . .
C35 C 0.52740(18) 0.44086(16) 0.11561(12) 0.0226(4) Uani 1 1 d . .
H35 H 0.5860 0.4800 0.1062 0.027 Uiso 1 1 calc R U
C36 C 0.5408(2) 0.36372(17) 0.05608(13) 0.0291(4) Uani 1 1 d . .
H36 H 0.6091 0.3501 0.0064 0.035 Uiso 1 1 calc R U
C37 C 0.4560(2) 0.30689(16) 0.06850(13) 0.0300(4) Uani 1 1 d . .
H37 H 0.4653 0.2548 0.0273 0.036 Uiso 1 1 calc R U
C38 C 0.3568(2) 0.32595(16) 0.14137(13) 0.0281(4) Uani 1 1 d . .
H38 H 0.2980 0.2871 0.1500 0.034 Uiso 1 1 calc R U
C39 C 0.34375(18) 0.40173(15) 0.20134(12) 0.0233(4) Uani 1 1 d . .
H39 H 0.2766 0.4137 0.2515 0.028 Uiso 1 1 calc R U
C40 C 0.53675(17) 0.61079(15) 0.23269(11) 0.0184(3) Uani 1 1 d . .
C41 C 0.66369(18) 0.54134(16) 0.24357(11) 0.0219(4) Uani 1 1 d . .
H41 H 0.6789 0.4700 0.2737 0.026 Uiso 1 1 calc R U
C42 C 0.76841(19) 0.57602(17) 0.21049(12) 0.0258(4) Uani 1 1 d . .
H42 H 0.8547 0.5285 0.2184 0.031 Uiso 1 1 calc R U
C43 C 0.7469(2) 0.67971(18) 0.16602(12) 0.0296(4) Uani 1 1 d . .
H43 H 0.8188 0.7025 0.1425 0.036 Uiso 1 1 calc R U
C44 C 0.6210(2) 0.74990(17) 0.15594(13) 0.0299(4) Uani 1 1 d . .
H44 H 0.6062 0.8215 0.1263 0.036 Uiso 1 1 calc R U
C45 C 0.51596(19) 0.71597(16) 0.18907(12) 0.0243(4) Uani 1 1 d . .
H45 H 0.4295 0.7646 0.1820 0.029 Uiso 1 1 calc R U
C46 C 0.42226(16) 0.47923(15) 0.36319(11) 0.0186(3) Uani 1 1 d . .
C47 C 0.50142(18) 0.36214(16) 0.36146(13) 0.0261(4) Uani 1 1 d . .
H47 H 0.5461 0.3257 0.3085 0.031 Uiso 1 1 calc R U
C48 C 0.5150(2) 0.29873(17) 0.43718(14) 0.0305(4) Uani 1 1 d . .
H48 H 0.5687 0.2190 0.4356 0.037 Uiso 1 1 calc R U
C49 C 0.45113(19) 0.35072(18) 0.51455(13) 0.0277(4) Uani 1 1 d . .
H49 H 0.4603 0.3067 0.5659 0.033 Uiso 1 1 calc R U
C50 C 0.37381(18) 0.46697(17) 0.51714(12) 0.0234(4) Uani 1 1 d . .
H50 H 0.3313 0.5032 0.5704 0.028 Uiso 1 1 calc R U
C51 C 0.35830(16) 0.53079(15) 0.44189(11) 0.0192(3) Uani 1 1 d . .
H51 H 0.3036 0.6103 0.4440 0.023 Uiso 1 1 calc R U
B1 B 0.0093(3) 0.7075(2) 0.71546(15) 0.0330(5) Uani 1 1 d . .
F1 F -0.06221(12) 0.81753(10) 0.68351(7) 0.0357(3) Uani 1 1 d . .
F2 F 0.11145(13) 0.64862(11) 0.65108(8) 0.0413(3) Uani 1 1 d . .
F3 F 0.0602(3) 0.71963(15) 0.77984(11) 0.0965(8) Uani 1 1 d . .
F4 F -0.07090(19) 0.64923(16) 0.73958(18) 0.1106(9) Uani 1 1 d . .

loop_
_atom_site_aniso_label
_atom_site_aniso_U_11
_atom_site_aniso_U_22
_atom_site_aniso_U_33
_atom_site_aniso_U_23
_atom_site_aniso_U_13
_atom_site_aniso_U_12
Cu1 0.01755(11) 0.01465(10) 0.01385(10) -0.00114(7) -0.00249(8) -0.00415(8)
P1 0.0172(2) 0.0134(2) 0.0136(2) -0.00112(15) -0.00245(16) -0.00424(16)
P2 0.0162(2) 0.0139(2) 0.0156(2) -0.00056(16) -0.00152(16) -0.00428(17)
N1 0.0193(7) 0.0160(7) 0.0181(7) -0.0008(5) -0.0049(6) -0.0051(6)
C2 0.0216(8) 0.0139(8) 0.0212(9) -0.0013(6) -0.0092(7) -0.0034(7)
C3 0.0276(10) 0.0209(9) 0.0230(9) -0.0009(7) -0.0055(7) -0.0086(8)
C4 0.0292(10) 0.0216(9) 0.0338(11) -0.0002(8) -0.0095(8) -0.0110(8)
C5 0.0338(11) 0.0191(9) 0.0328(10) -0.0038(8) -0.0165(8) -0.0067(8)
C6 0.0287(10) 0.0197(9) 0.0225(9) -0.0052(7) -0.0115(8) -0.0014(8)
C7 0.0211(8) 0.0141(8) 0.0199(8) -0.0021(6) -0.0074(7) -0.0007(7)
N8 0.0213(7) 0.0197(7) 0.0157(7) -0.0031(6) -0.0035(6) -0.0036(6)
C9 0.0168(8) 0.0148(8) 0.0167(8) -0.0017(6) -0.0048(6) -0.0007(6)
C10 0.0168(8) 0.0171(8) 0.0175(8) 0.0002(6) -0.0047(6) -0.0020(7)
C11 0.0202(9) 0.0255(9) 0.0178(8) -0.0019(7) -0.0022(7) -0.0046(7)
C12 0.0226(9) 0.0334(11) 0.0244(9) 0.0011(8) -0.0009(7) -0.0124(8)
C13 0.0241(9) 0.0259(10) 0.0310(10) -0.0012(8) -0.0046(8) -0.0127(8)
C14 0.0216(9) 0.0203(9) 0.0225(9) -0.0034(7) -0.0038(7) -0.0068(7)
N15 0.0179(7) 0.0169(7) 0.0175(7) -0.0009(6) -0.0031(6) -0.0050(6)
C16 0.0173(8) 0.0174(8) 0.0152(8) -0.0019(6) -0.0006(6) -0.0074(7)
C17 0.0237(9) 0.0190(9) 0.0275(10) -0.0012(7) -0.0092(7) -0.0060(7)
C18 0.0329(11) 0.0177(9) 0.0398(12) -0.0082(8) -0.0106(9) -0.0049(8)
C19 0.0316(10) 0.0309(10) 0.0246(10) -0.0101(8) -0.0045(8) -0.0144(9)
C20 0.0311(10) 0.0313(10) 0.0187(9) 0.0008(8) -0.0081(8) -0.0135(8)
C21 0.0257(9) 0.0199(9) 0.0201(9) -0.0006(7) -0.0058(7) -0.0073(7)
C22 0.0193(8) 0.0186(8) 0.0147(8) -0.0045(6) -0.0030(6) -0.0025(7)
C23 0.0233(9) 0.0222(9) 0.0244(9) -0.0054(7) -0.0042(7) -0.0063(8)
C24 0.0223(9) 0.0367(11) 0.0307(11) -0.0111(9) -0.0004(8) -0.0104(9)
C25 0.0199(9) 0.0364(12) 0.0340(11) -0.0123(9) -0.0034(8) 0.0035(9)
C26 0.0311(11) 0.0226(10) 0.0339(11) -0.0033(8) -0.0012(9) 0.0050(8)
C27 0.0274(10) 0.0213(9) 0.0241(9) -0.0005(7) 0.0014(8) -0.0037(8)
C28 0.0168(8) 0.0125(8) 0.0204(8) 0.0007(6) -0.0042(6) -0.0031(6)
C29 0.0217(9) 0.0194(9) 0.0216(9) -0.0025(7) -0.0020(7) -0.0064(7)
C30 0.0263(10) 0.0278(10) 0.0266(10) 0.0001(8) 0.0032(8) -0.0104(8)
C31 0.0260(10) 0.0224(10) 0.0425(12) 0.0015(8) -0.0015(9) -0.0126(8)
C32 0.0320(10) 0.0191(9) 0.0352(11) -0.0017(8) -0.0109(8) -0.0118(8)
C33 0.0271(9) 0.0175(8) 0.0212(9) -0.0008(7) -0.0069(7) -0.0074(7)
C34 0.0180(8) 0.0140(8) 0.0196(8) -0.0006(6) -0.0038(6) -0.0034(7)
C35 0.0225(9) 0.0206(9) 0.0235(9) -0.0030(7) -0.0013(7) -0.0083(7)
C36 0.0325(11) 0.0269(10) 0.0237(10) -0.0071(8) 0.0017(8) -0.0097(8)
C37 0.0379(11) 0.0196(9) 0.0320(11) -0.0087(8) -0.0080(9) -0.0080(8)
C38 0.0300(10) 0.0168(9) 0.0384(11) -0.0026(8) -0.0062(8) -0.0100(8)
C39 0.0223(9) 0.0180(9) 0.0274(9) -0.0010(7) -0.0020(7) -0.0072(7)
C40 0.0203(8) 0.0195(8) 0.0153(8) -0.0032(6) -0.0017(6) -0.0081(7)
C41 0.0234(9) 0.0222(9) 0.0201(9) -0.0017(7) -0.0049(7) -0.0083(7)
C42 0.0203(9) 0.0330(10) 0.0255(10) -0.0060(8) -0.0047(7) -0.0103(8)
C43 0.0302(10) 0.0403(12) 0.0257(10) -0.0061(8) -0.0002(8) -0.0228(9)
C44 0.0377(11) 0.0271(10) 0.0301(10) 0.0039(8) -0.0059(9) -0.0195(9)
C45 0.0259(9) 0.0203(9) 0.0273(10) 0.0003(7) -0.0055(8) -0.0095(8)
C46 0.0155(8) 0.0168(8) 0.0205(8) 0.0028(7) -0.0039(6) -0.0039(7)
C47 0.0233(9) 0.0208(9) 0.0276(10) -0.0005(7) -0.0027(8) -0.0032(8)
C48 0.0275(10) 0.0196(9) 0.0385(11) 0.0086(8) -0.0103(9) -0.0032(8)
C49 0.0266(10) 0.0334(11) 0.0272(10) 0.0132(8) -0.0123(8) -0.0155(9)
C50 0.0187(8) 0.0341(10) 0.0201(9) 0.0029(8) -0.0052(7) -0.0131(8)
C51 0.0153(8) 0.0210(9) 0.0208(8) -0.0001(7) -0.0043(6) -0.0061(7)
B1 0.0479(14) 0.0240(11) 0.0220(11) -0.0017(9) 0.0011(10) -0.0129(10)
F1 0.0403(7) 0.0289(6) 0.0220(6) -0.0049(5) 0.0010(5) 0.0001(5)
F2 0.0382(7) 0.0360(7) 0.0338(7) -0.0051(6) -0.0056(5) 0.0022(6)
F3 0.178(2) 0.0479(10) 0.0501(10) -0.0102(8) -0.0680(13) -0.0026(12)
F4 0.0647(12) 0.0499(11) 0.186(2) -0.0006(13) 0.0462(14) -0.0308(10)

loop_
_atom_type_symbol
_atom_type_description
_atom_type_scat_dispersion_real
_atom_type_scat_dispersion_imag
_atom_type_scat_source
C C 0.0033 0.0016 'International Tables Vol C Tables 4.2.6.8 and 6.1.1.4'
H H 0.0000 0.0000 'International Tables Vol C Tables 4.2.6.8 and 6.1.1.4'
B B 0.0013 0.0007 'International Tables Vol C Tables 4.2.6.8 and 6.1.1.4'
N N 0.0061 0.0033 'International Tables Vol C Tables 4.2.6.8 and 6.1.1.4'
F F 0.0171 0.0103 'International Tables Vol C Tables 4.2.6.8 and 6.1.1.4'
P P 0.1023 0.0942 'International Tables Vol C Tables 4.2.6.8 and 6.1.1.4'
Cu Cu 0.3201 1.2651 'International Tables Vol C Tables 4.2.6.8 and 6.1.1.4'

loop_
_geom_angle_atom_site_label_1
_geom_angle_atom_site_label_2
_geom_angle_atom_site_label_3
_geom_angle
N15 Cu1 N1 80.40(6)
N15 Cu1 P1 108.07(4)
N1 Cu1 P1 111.65(4)
N15 Cu1 P2 109.71(4)
N1 Cu1 P2 110.14(4)
P1 Cu1 P2 127.02(2)
C16 P1 C28 105.89(8)
C16 P1 C22 99.86(8)
C28 P1 C22 103.44(8)
C16 P1 Cu1 117.03(6)
C28 P1 Cu1 110.94(6)
C22 P1 Cu1 118.04(6)
C40 P2 C34 103.06(8)
C40 P2 C46 106.18(8)
C34 P2 C46 101.72(8)
C40 P2 Cu1 113.99(6)
C34 P2 Cu1 116.97(6)
C46 P2 Cu1 113.47(6)
C9 N1 C2 105.16(14)
C9 N1 Cu1 110.21(11)
C2 N1 Cu1 143.84(12)
N1 C2 C3 130.61(17)
N1 C2 C7 109.37(15)
C3 C2 C7 120.02(17)
C4 C3 C2 117.36(18)
C4 C3 H3 121.3
C2 C3 H3 121.3
C3 C4 C5 121.71(18)
C3 C4 H4 119.1
C5 C4 H4 119.1
C6 C5 C4 121.76(18)
C6 C5 H5 119.1
C4 C5 H5 119.1
C5 C6 C7 116.44(18)
C5 C6 H6 121.8
C7 C6 H6 121.8
N8 C7 C6 131.77(17)
N8 C7 C2 105.52(15)
C6 C7 C2 122.71(17)
C9 N8 C7 107.33(15)
C9 N8 H8 123.1(15)
C7 N8 H8 129.3(15)
N1 C9 N8 112.62(16)
N1 C9 C10 121.51(15)
N8 C9 C10 125.80(16)
N15 C10 C11 122.81(17)
N15 C10 C9 113.35(15)
C11 C10 C9 123.84(16)
C12 C11 C10 118.26(17)
C12 C11 H11 120.9
C10 C11 H11 120.9
C13 C12 C11 119.26(17)
C13 C12 H12 120.4
C11 C12 H12 120.4
C14 C13 C12 118.92(18)
C14 C13 H13 120.5
C12 C13 H13 120.5
N15 C14 C13 122.92(17)
N15 C14 H14 118.5
C13 C14 H14 118.5
C14 N15 C10 117.82(15)
C14 N15 Cu1 127.82(12)
C10 N15 Cu1 114.24(12)
C17 C16 C21 119.02(16)
C17 C16 P1 119.04(13)
C21 C16 P1 121.90(13)
C18 C17 C16 120.29(17)
C18 C17 H17 119.9
C16 C17 H17 119.9
C19 C18 C17 120.23(18)
C19 C18 H18 119.9
C17 C18 H18 119.9
C18 C19 C20 119.86(18)
C18 C19 H19 120.1
C20 C19 H19 120.1
C21 C20 C19 120.39(18)
C21 C20 H20 119.8
C19 C20 H20 119.8
C20 C21 C16 120.20(17)
C20 C21 H21 119.9
C16 C21 H21 119.9
C27 C22 C23 119.03(16)
C27 C22 P1 123.79(14)
C23 C22 P1 117.03(13)
C24 C23 C22 120.55(18)
C24 C23 H23 119.7
C22 C23 H23 119.7
C25 C24 C23 119.98(19)
C25 C24 H24 120.0
C23 C24 H24 120.0
C26 C25 C24 119.86(18)
C26 C25 H25 120.1
C24 C25 H25 120.1
C25 C26 C27 120.52(19)
C25 C26 H26 119.7
C27 C26 H26 119.7
C22 C27 C26 120.04(19)
C22 C27 H27 120.0
C26 C27 H27 120.0
C29 C28 C33 119.07(16)
C29 C28 P1 124.42(14)
C33 C28 P1 116.41(13)
C30 C29 C28 119.95(18)
C30 C29 H29 120.0
C28 C29 H29 120.0
C31 C30 C29 120.28(18)
C31 C30 H30 119.9
C29 C30 H30 119.9
C30 C31 C32 120.26(18)
C30 C31 H31 119.9
C32 C31 H31 119.9
C33 C32 C31 119.62(18)
C33 C32 H32 120.2
C31 C32 H32 120.2
C32 C33 C28 120.82(17)
C32 C33 H33 119.6
C28 C33 H33 119.6
C35 C34 C39 118.71(17)
C35 C34 P2 123.19(14)
C39 C34 P2 117.97(13)
C36 C35 C34 120.22(17)
C36 C35 H35 119.9
C34 C35 H35 119.9
C37 C36 C35 120.58(18)
C37 C36 H36 119.7
C35 C36 H36 119.7
C36 C37 C38 119.87(19)
C36 C37 H37 120.1
C38 C37 H37 120.1
C39 C38 C37 119.84(18)
C39 C38 H38 120.1
C37 C38 H38 120.1
C38 C39 C34 120.77(17)
C38 C39 H39 119.6
C34 C39 H39 119.6
C41 C40 C45 119.09(16)
C41 C40 P2 123.47(13)
C45 C40 P2 117.33(14)
C42 C41 C40 120.27(17)
C42 C41 H41 119.9
C40 C41 H41 119.9
C43 C42 C41 120.10(18)
C43 C42 H42 119.9
C41 C42 H42 119.9
C44 C43 C42 120.01(18)
C44 C43 H43 120.0
C42 C43 H43 120.0
C43 C44 C45 120.16(18)
C43 C44 H44 119.9
C45 C44 H44 119.9
C44 C45 C40 120.35(18)
C44 C45 H45 119.8
C40 C45 H45 119.8
C47 C46 C51 118.75(16)
C47 C46 P2 122.90(14)
C51 C46 P2 118.34(13)
C48 C47 C46 120.11(18)
C48 C47 H47 119.9
C46 C47 H47 119.9
C49 C48 C47 120.56(18)
C49 C48 H48 119.7
C47 C48 H48 119.7
C48 C49 C50 119.88(17)
C48 C49 H49 120.1
C50 C49 H49 120.1
C49 C50 C51 120.01(18)
C49 C50 H50 120.0
C51 C50 H50 120.0
C50 C51 C46 120.67(17)
C50 C51 H51 119.7
C46 C51 H51 119.7
F4 B1 F3 112.6(2)
F4 B1 F2 108.4(2)
F3 B1 F2 108.9(2)
F4 B1 F1 109.2(2)
F3 B1 F1 109.22(19)
F2 B1 F1 108.50(17)

loop_
_geom_bond_atom_site_label_1
_geom_bond_atom_site_label_2
_geom_bond_distance
Cu1 N15 2.0857(14)
Cu1 N1 2.0977(15)
Cu1 P1 2.2531(5)
Cu1 P2 2.2582(6)
P1 C16 1.8209(18)
P1 C28 1.8221(17)
P1 C22 1.8389(18)
P2 C40 1.8234(18)
P2 C34 1.8257(18)
P2 C46 1.8318(17)
N1 C9 1.329(2)
N1 C2 1.386(2)
C2 C3 1.399(3)
C2 C7 1.405(2)
C3 C4 1.384(3)
C3 H3 0.9500
C4 C5 1.407(3)
C4 H4 0.9500
C5 C6 1.376(3)
C5 H5 0.9500
C6 C7 1.395(3)
C6 H6 0.9500
C7 N8 1.375(2)
N8 C9 1.354(2)
N8 H8 0.866(15)
C9 C10 1.466(2)
C10 N15 1.349(2)
C10 C11 1.389(2)
C11 C12 1.385(3)
C11 H11 0.9500
C12 C13 1.382(3)
C12 H12 0.9500
C13 C14 1.380(3)
C13 H13 0.9500
C14 N15 1.339(2)
C14 H14 0.9500
C16 C17 1.392(2)
C16 C21 1.399(2)
C17 C18 1.390(3)
C17 H17 0.9500
C18 C19 1.381(3)
C18 H18 0.9500
C19 C20 1.385(3)
C19 H19 0.9500
C20 C21 1.383(3)
C20 H20 0.9500
C21 H21 0.9500
C22 C27 1.392(3)
C22 C23 1.393(3)
C23 C24 1.389(3)
C23 H23 0.9500
C24 C25 1.386(3)
C24 H24 0.9500
C25 C26 1.378(3)
C25 H25 0.9500
C26 C27 1.393(3)
C26 H26 0.9500
C27 H27 0.9500
C28 C29 1.393(2)
C28 C33 1.396(2)
C29 C30 1.392(3)
C29 H29 0.9500
C30 C31 1.380(3)
C30 H30 0.9500
C31 C32 1.388(3)
C31 H31 0.9500
C32 C33 1.382(3)
C32 H32 0.9500
C33 H33 0.9500
C34 C35 1.392(2)
C34 C39 1.400(2)
C35 C36 1.391(3)
C35 H35 0.9500
C36 C37 1.379(3)
C36 H36 0.9500
C37 C38 1.389(3)
C37 H37 0.9500
C38 C39 1.385(3)
C38 H38 0.9500
C39 H39 0.9500
C40 C41 1.392(2)
C40 C45 1.396(2)
C41 C42 1.392(3)
C41 H41 0.9500
C42 C43 1.386(3)
C42 H42 0.9500
C43 C44 1.381(3)
C43 H43 0.9500
C44 C45 1.389(3)
C44 H44 0.9500
C45 H45 0.9500
C46 C47 1.396(2)
C46 C51 1.396(2)
C47 C48 1.392(3)
C47 H47 0.9500
C48 C49 1.380(3)
C48 H48 0.9500
C49 C50 1.383(3)
C49 H49 0.9500
C50 C51 1.390(2)
C50 H50 0.9500
C51 H51 0.9500
B1 F4 1.348(3)
B1 F3 1.351(3)
B1 F2 1.378(3)
B1 F1 1.415(3)

loop_
_geom_hbond_atom_site_label_D
_geom_hbond_atom_site_label_H
_geom_hbond_atom_site_label_A
_geom_hbond_distance_DH
_geom_hbond_distance_HA
_geom_hbond_distance_DA
_geom_hbond_angle_DHA
_geom_hbond_site_symmetry_A
N8 H8 F1 0.866(15) 1.914(15) 2.7781(19) 176(2) .
N8 H8 F2 0.866(15) 2.55(2) 3.057(2) 118.1(17) .
C11 H11 F1 0.95 2.48 3.340(2) 151.1 .
C13 H13 F2 0.95 2.47 3.333(2) 150.2 2_566
C33 H33 F1 0.95 2.63 3.206(2) 119.3 2_576
C51 H51 N1 0.95 2.63 3.522(2) 157.6 .

loop_
_geom_torsion_atom_site_label_1
_geom_torsion_atom_site_label_2
_geom_torsion_atom_site_label_3
_geom_torsion_atom_site_label_4
_geom_torsion
C9 N1 C2 C3 178.70(18)
Cu1 N1 C2 C3 10.9(3)
C9 N1 C2 C7 -0.32(18)
Cu1 N1 C2 C7 -168.11(14)
N1 C2 C3 C4 -179.82(17)
C7 C2 C3 C4 -0.9(3)
C2 C3 C4 C5 0.3(3)
C3 C4 C5 C6 0.3(3)
C4 C5 C6 C7 -0.4(3)
C5 C6 C7 N8 179.82(18)
C5 C6 C7 C2 -0.2(3)
N1 C2 C7 N8 -0.03(18)
C3 C2 C7 N8 -179.17(15)
N1 C2 C7 C6 179.99(15)
C3 C2 C7 C6 0.9(3)
C6 C7 N8 C9 -179.66(18)
C2 C7 N8 C9 0.37(18)
C2 N1 C9 N8 0.58(19)
Cu1 N1 C9 N8 172.93(11)
C2 N1 C9 C10 -176.61(15)
Cu1 N1 C9 C10 -4.25(19)
C7 N8 C9 N1 -0.61(19)
C7 N8 C9 C10 176.43(15)
N1 C9 C10 N15 6.5(2)
N8 C9 C10 N15 -170.34(15)
N1 C9 C10 C11 -174.25(16)
N8 C9 C10 C11 9.0(3)
N15 C10 C11 C12 0.4(3)
C9 C10 C11 C12 -178.86(16)
C10 C11 C12 C13 0.4(3)
C11 C12 C13 C14 -0.7(3)
C12 C13 C14 N15 0.3(3)
C13 C14 N15 C10 0.4(3)
C13 C14 N15 Cu1 -175.47(14)
C11 C10 N15 C14 -0.7(2)
C9 C10 N15 C14 178.56(15)
C11 C10 N15 Cu1 175.66(13)
C9 C10 N15 Cu1 -5.04(17)
C28 P1 C16 C17 118.21(14)
C22 P1 C16 C17 -134.64(15)
Cu1 P1 C16 C17 -6.01(16)
C28 P1 C16 C21 -64.06(16)
C22 P1 C16 C21 43.08(16)
Cu1 P1 C16 C21 171.72(12)
C21 C16 C17 C18 1.0(3)
P1 C16 C17 C18 178.80(15)
C16 C17 C18 C19 -0.2(3)
C17 C18 C19 C20 -0.4(3)
C18 C19 C20 C21 0.3(3)
C19 C20 C21 C16 0.5(3)
C17 C16 C21 C20 -1.2(3)
P1 C16 C21 C20 -178.88(14)
C16 P1 C22 C27 -108.08(17)
C28 P1 C22 C27 1.02(18)
Cu1 P1 C22 C27 123.96(15)
C16 P1 C22 C23 67.45(15)
C28 P1 C22 C23 176.55(14)
Cu1 P1 C22 C23 -60.52(15)
C27 C22 C23 C24 1.9(3)
P1 C22 C23 C24 -173.81(15)
C22 C23 C24 C25 -1.1(3)
C23 C24 C25 C26 -0.3(3)
C24 C25 C26 C27 0.9(3)
C23 C22 C27 C26 -1.3(3)
P1 C22 C27 C26 174.11(16)
C25 C26 C27 C22 -0.1(3)
C16 P1 C28 C29 -5.13(17)
C22 P1 C28 C29 -109.67(15)
Cu1 P1 C28 C29 122.81(14)
C16 P1 C28 C33 178.68(13)
C22 P1 C28 C33 74.14(14)
Cu1 P1 C28 C33 -53.38(14)
C33 C28 C29 C30 0.1(3)
P1 C28 C29 C30 -176.02(14)
C28 C29 C30 C31 0.0(3)
C29 C30 C31 C32 -0.1(3)
C30 C31 C32 C33 0.2(3)
C31 C32 C33 C28 -0.2(3)
C29 C28 C33 C32 0.0(3)
P1 C28 C33 C32 176.42(14)
C40 P2 C34 C35 -10.11(17)
C46 P2 C34 C35 -120.01(15)
Cu1 P2 C34 C35 115.80(14)
C40 P2 C34 C39 174.05(14)
C46 P2 C34 C39 64.15(15)
Cu1 P2 C34 C39 -60.04(15)
C39 C34 C35 C36 0.4(3)
P2 C34 C35 C36 -175.45(14)
C34 C35 C36 C37 0.4(3)
C35 C36 C37 C38 -0.5(3)
C36 C37 C38 C39 -0.2(3)
C37 C38 C39 C34 1.0(3)
C35 C34 C39 C38 -1.1(3)
P2 C34 C39 C38 174.97(14)
C34 P2 C40 C41 -72.91(16)
C46 P2 C40 C41 33.62(17)
Cu1 P2 C40 C41 159.29(13)
C34 P2 C40 C45 103.10(15)
C46 P2 C40 C45 -150.37(14)
Cu1 P2 C40 C45 -24.70(16)
C45 C40 C41 C42 -0.7(3)
P2 C40 C41 C42 175.22(14)
C40 C41 C42 C43 -0.4(3)
C41 C42 C43 C44 1.3(3)
C42 C43 C44 C45 -1.1(3)
C43 C44 C45 C40 -0.1(3)
C41 C40 C45 C44 0.9(3)
P2 C40 C45 C44 -175.24(15)
C40 P2 C46 C47 -83.43(17)
C34 P2 C46 C47 24.07(17)
Cu1 P2 C46 C47 150.59(14)
C40 P2 C46 C51 97.74(15)
C34 P2 C46 C51 -154.77(14)
Cu1 P2 C46 C51 -28.25(16)
C51 C46 C47 C48 0.3(3)
P2 C46 C47 C48 -178.49(15)
C46 C47 C48 C49 -0.3(3)
C47 C48 C49 C50 -0.6(3)
C48 C49 C50 C51 1.3(3)
C49 C50 C51 C46 -1.3(3)
C47 C46 C51 C50 0.4(3)
P2 C46 C51 C50 179.31(13)
